data_4080580
loop_
_publ_author_name
'Karpov, Alexander A.'
'Cherkasov, Anton V.'
'Fukin, Georgy K.'
'Shavyrin, Andrei S.'
'Luconi, Lapo'
'Giambastiani, Giuliano'
'Trifonov, Alexander A.'

_publ_section_title
;
 Yttrium Complexes Featuring Different Y--C Bonds. Comparative Reactivity
 Studies: Toward Terminal Imido Complexes
;
_journal_issue 8
_journal_name_full Organometallics
_journal_page_first 2379
_journal_paper_doi 10.1021/om400099z
_journal_volume 32
_journal_year 2013
_chemical_formula_sum 'C56 H64 N5 S Y'
_chemical_formula_weight 928.09
_chemical_name_systematic
; 
 ? 
;
_space_group_IT_number 61
_symmetry_cell_setting orthorhombic
_symmetry_space_group_name_Hall '-P 2ac 2ab'
_symmetry_space_group_name_H-M 'P b c a'
_atom_sites_solution_hydrogens geom
_atom_sites_solution_primary direct
_atom_sites_solution_secondary difmap
_audit_creation_method SHELXL-97
_cell_angle_alpha 90.00
_cell_angle_beta 90.00
_cell_angle_gamma 90.00
_cell_formula_units_Z 8
_cell_length_a 10.51965(15)
_cell_length_b 19.8913(4)
_cell_length_c 47.7557(7)
_cell_measurement_reflns_used 28378
_cell_measurement_temperature 100(2)
_cell_measurement_theta_max 32.3794
_cell_measurement_theta_min 2.9389
_cell_volume 9992.9(3)
_computing_cell_refinement 'CrysAlisPro, Agilent Technologies'
_computing_data_collection 'CrysAlisPro, Agilent Technologies'
_computing_data_reduction 'CrysAlisPro, Agilent Technologies'
_computing_molecular_graphics 'Bruker SHELXTL'
_computing_publication_material 'Bruker SHELXTL'
_computing_structure_refinement 'SHELXL-97 (Sheldrick, 2008)'
_computing_structure_solution 'SHELXS-97 (Sheldrick, 2008)'
_diffrn_ambient_temperature 100(2)
_diffrn_measured_fraction_theta_full 0.993
_diffrn_measured_fraction_theta_max 0.993
_diffrn_measurement_device_type 'Xcalibur, Eos'
_diffrn_radiation_monochromator graphite
_diffrn_radiation_source 'fine-focus sealed tube'
_diffrn_radiation_type MoK\a
_diffrn_radiation_wavelength 0.71073
_diffrn_reflns_av_R_equivalents 0.1038
_diffrn_reflns_av_sigmaI/netI 0.0491
_diffrn_reflns_limit_h_max 14
_diffrn_reflns_limit_h_min -14
_diffrn_reflns_limit_k_max 27
_diffrn_reflns_limit_k_min -27
_diffrn_reflns_limit_l_max 67
_diffrn_reflns_limit_l_min -67
_diffrn_reflns_number 184929
_diffrn_reflns_theta_full 30.00
_diffrn_reflns_theta_max 30.00
_diffrn_reflns_theta_min 2.94
_exptl_absorpt_coefficient_mu 1.250
_exptl_absorpt_correction_T_max 0.8852
_exptl_absorpt_correction_T_min 0.6347
_exptl_absorpt_correction_type multi-scan
_exptl_absorpt_process_details
;
SCALE3 ABSPACK, CrysAlisPro, Agilent Technologies (2012) 
;
_exptl_crystal_colour orange
_exptl_crystal_density_diffrn 1.234
_exptl_crystal_density_method 'not measured'
_exptl_crystal_description prism
_exptl_crystal_F_000 3920
_exptl_crystal_size_max 0.40
_exptl_crystal_size_mid 0.30
_exptl_crystal_size_min 0.10
_refine_diff_density_max 0.718
_refine_diff_density_min -2.452
_refine_diff_density_rms 0.090
_refine_ls_extinction_method none
_refine_ls_goodness_of_fit_ref 1.249
_refine_ls_hydrogen_treatment mixed
_refine_ls_matrix_type full
_refine_ls_number_parameters 582
_refine_ls_number_reflns 14479
_refine_ls_number_restraints 0
_refine_ls_restrained_S_all 1.249
_refine_ls_R_factor_all 0.0904
_refine_ls_R_factor_gt 0.0748
_refine_ls_shift/su_max 0.000
_refine_ls_shift/su_mean 0.000
_refine_ls_structure_factor_coef Fsqd
_refine_ls_weighting_details 'calc w=1/[\s^2^(Fo^2^)+(0.0001P)^2^+30.2914P] where P=(Fo^2^+2Fc^2^)/3'
_refine_ls_weighting_scheme calc
_refine_ls_wR_factor_gt 0.1230
_refine_ls_wR_factor_ref 0.1270
_reflns_number_gt 12147
_reflns_number_total 14479
_reflns_threshold_expression >2sigma(I)
_cod_data_source_file om400099z_si_002.cif
_cod_data_source_block ysnpy
_cod_depositor_comments
;
The following automatic conversions were performed:

'_symmetry_cell_setting' value 'Orthorhombic' changed to
'orthorhombic' according to
/home/saulius/struct/CIF-dictionaries/cif_core.dic dictionary named
'cif_core.dic' version 2.4.2 from 2011-04-26.

Automatic conversion script
Id: cif_fix_values 1891 2012-01-12 08:04:46Z andrius 
;
_cod_original_sg_symbol_H-M Pbca
_cod_database_code 4080580

loop_
_symmetry_equiv_pos_as_xyz
'x, y, z'
'-x+1/2, -y, z+1/2'
'-x, y+1/2, -z+1/2'
'x+1/2, -y+1/2, -z'
'-x, -y, -z'
'x-1/2, y, -z-1/2'
'x, -y-1/2, z-1/2'
'-x-1/2, y-1/2, z'

loop_
_atom_site_label
_atom_site_type_symbol
_atom_site_fract_x
_atom_site_fract_y
_atom_site_fract_z
_atom_site_U_iso_or_equiv
_atom_site_adp_type
_atom_site_occupancy
_atom_site_symmetry_multiplicity
_atom_site_calc_flag
_atom_site_refinement_flags
Y1 Y -0.09034(2) -0.182616(14) 0.122478(5) 0.00934(6) Uani 1 1 d .
S1 S -0.39353(7) -0.27432(4) 0.194353(16) 0.01875(16) Uani 1 1 d .
N1 N -0.0813(2) -0.23048(12) 0.07976(5) 0.0101(4) Uani 1 1 d .
N2 N -0.2392(2) -0.27831(12) 0.11777(5) 0.0111(5) Uani 1 1 d .
N3 N 0.0830(2) -0.24048(13) 0.14816(5) 0.0137(5) Uani 1 1 d .
N4 N -0.2741(2) -0.10248(14) 0.12212(6) 0.0180(5) Uani 1 1 d .
N5 N 0.0389(2) -0.09398(12) 0.11102(5) 0.0107(5) Uani 1 1 d .
H5A H 0.040(3) -0.1035(17) 0.0947(7) 0.011(9) Uiso 1 1 d .
C1 C -0.0313(3) -0.19767(14) 0.05553(6) 0.0104(5) Uani 1 1 d .
C2 C -0.1134(3) -0.15837(15) 0.03831(6) 0.0146(6) Uani 1 1 d .
C3 C -0.0665(3) -0.13025(16) 0.01367(6) 0.0179(6) Uani 1 1 d .
H3A H -0.1208 -0.1053 0.0024 0.021 Uiso 1 1 calc R
C4 C 0.0594(3) -0.13860(16) 0.00557(7) 0.0184(6) Uani 1 1 d .
H4A H 0.0883 -0.1209 -0.0113 0.022 Uiso 1 1 calc R
C5 C 0.1412(3) -0.17359(15) 0.02295(6) 0.0148(6) Uani 1 1 d .
H5B H 0.2262 -0.1778 0.0179 0.018 Uiso 1 1 calc R
C6 C 0.0995(3) -0.20276(14) 0.04787(6) 0.0115(5) Uani 1 1 d .
C7 C -0.2507(3) -0.14362(17) 0.04623(6) 0.0175(6) Uani 1 1 d .
H7A H -0.2725 -0.1714 0.0625 0.021 Uiso 1 1 calc R
C8 C -0.2651(4) -0.06934(18) 0.05468(7) 0.0261(8) Uani 1 1 d .
H8A H -0.2042 -0.0587 0.0690 0.039 Uiso 1 1 calc R
H8B H -0.3494 -0.0617 0.0617 0.039 Uiso 1 1 calc R
H8C H -0.2506 -0.0413 0.0386 0.039 Uiso 1 1 calc R
C9 C -0.3476(3) -0.1587(2) 0.02288(8) 0.0271(8) Uani 1 1 d .
H9A H -0.3356 -0.2038 0.0162 0.041 Uiso 1 1 calc R
H9B H -0.3354 -0.1277 0.0077 0.041 Uiso 1 1 calc R
H9C H -0.4323 -0.1540 0.0301 0.041 Uiso 1 1 calc R
C10 C 0.1982(3) -0.23774(15) 0.06617(6) 0.0138(6) Uani 1 1 d .
H10A H 0.1544 -0.2578 0.0822 0.017 Uiso 1 1 calc R
C11 C 0.2683(3) -0.29402(17) 0.05032(7) 0.0198(7) Uani 1 1 d .
H11A H 0.2076 -0.3257 0.0432 0.030 Uiso 1 1 calc R
H11B H 0.3257 -0.3165 0.0628 0.030 Uiso 1 1 calc R
H11C H 0.3153 -0.2750 0.0350 0.030 Uiso 1 1 calc R
C12 C 0.2986(3) -0.18833(17) 0.07724(7) 0.0195(6) Uani 1 1 d .
H12A H 0.2575 -0.1533 0.0877 0.029 Uiso 1 1 calc R
H12B H 0.3440 -0.1690 0.0618 0.029 Uiso 1 1 calc R
H12C H 0.3571 -0.2118 0.0892 0.029 Uiso 1 1 calc R
C13 C -0.1317(3) -0.29947(14) 0.07382(6) 0.0119(5) Uani 1 1 d .
C14 C -0.1682(3) -0.31240(18) 0.04324(6) 0.0213(7) Uani 1 1 d .
H14A H -0.2402 -0.2851 0.0384 0.032 Uiso 1 1 calc R
H14B H -0.1895 -0.3590 0.0409 0.032 Uiso 1 1 calc R
H14C H -0.0979 -0.3012 0.0313 0.032 Uiso 1 1 calc R
C15 C -0.0339(3) -0.35396(16) 0.08220(7) 0.0185(6) Uani 1 1 d .
H15A H 0.0381 -0.3518 0.0699 0.028 Uiso 1 1 calc R
H15B H -0.0725 -0.3976 0.0808 0.028 Uiso 1 1 calc R
H15C H -0.0064 -0.3464 0.1011 0.028 Uiso 1 1 calc R
C16 C -0.2450(3) -0.31097(15) 0.09329(6) 0.0131(5) Uani 1 1 d .
C17 C -0.3429(3) -0.35674(17) 0.08751(7) 0.0194(7) Uani 1 1 d .
H17A H -0.3466 -0.3790 0.0704 0.023 Uiso 1 1 calc R
C18 C -0.4345(3) -0.36795(17) 0.10810(7) 0.0209(7) Uani 1 1 d .
H18A H -0.5015 -0.3973 0.1047 0.025 Uiso 1 1 calc R
C19 C -0.4257(3) -0.33527(16) 0.13374(7) 0.0179(6) Uani 1 1 d .
H19A H -0.4856 -0.3430 0.1477 0.022 Uiso 1 1 calc R
C20 C -0.3257(3) -0.29074(15) 0.13818(6) 0.0134(6) Uani 1 1 d .
C21 C -0.2995(3) -0.25544(15) 0.16436(6) 0.0126(6) Uani 1 1 d .
C22 C -0.1998(3) -0.21289(15) 0.16843(6) 0.0126(6) Uani 1 1 d .
C23 C -0.1942(3) -0.19737(15) 0.19816(6) 0.0142(6) Uani 1 1 d .
C24 C -0.0998(3) -0.16101(17) 0.21248(7) 0.0200(7) Uani 1 1 d .
H24A H -0.0329 -0.1423 0.2024 0.024 Uiso 1 1 calc R
C25 C -0.1042(4) -0.15253(18) 0.24112(7) 0.0235(7) Uani 1 1 d .
H25A H -0.0410 -0.1280 0.2501 0.028 Uiso 1 1 calc R
C26 C -0.2031(3) -0.18070(19) 0.25655(7) 0.0243(7) Uani 1 1 d .
H26A H -0.2054 -0.1743 0.2758 0.029 Uiso 1 1 calc R
C27 C -0.2973(3) -0.21755(18) 0.24399(7) 0.0231(7) Uani 1 1 d .
H27A H -0.3627 -0.2364 0.2545 0.028 Uiso 1 1 calc R
C28 C -0.2920(3) -0.22611(17) 0.21473(6) 0.0168(6) Uani 1 1 d .
C29 C 0.2010(3) -0.21517(16) 0.14866(7) 0.0176(6) Uani 1 1 d .
H29A H 0.2203 -0.1796 0.1367 0.021 Uiso 1 1 calc R
C30 C 0.2955(3) -0.23943(18) 0.16608(7) 0.0216(7) Uani 1 1 d .
H30A H 0.3764 -0.2205 0.1658 0.026 Uiso 1 1 calc R
C31 C 0.2680(3) -0.29210(17) 0.18389(7) 0.0202(7) Uani 1 1 d .
H31A H 0.3295 -0.3088 0.1960 0.024 Uiso 1 1 calc R
C32 C 0.1471(3) -0.31955(18) 0.18339(7) 0.0212(7) Uani 1 1 d .
H32A H 0.1263 -0.3555 0.1950 0.025 Uiso 1 1 calc R
C33 C 0.0577(3) -0.29253(16) 0.16532(7) 0.0173(6) Uani 1 1 d .
H33A H -0.0234 -0.3112 0.1650 0.021 Uiso 1 1 calc R
C34 C -0.3962(3) -0.12084(18) 0.12186(8) 0.0251(7) Uani 1 1 d .
H34A H -0.4154 -0.1661 0.1194 0.030 Uiso 1 1 calc R
C35 C -0.4956(3) -0.0758(2) 0.12503(9) 0.0319(9) Uani 1 1 d .
H35A H -0.5795 -0.0906 0.1244 0.038 Uiso 1 1 calc R
C36 C -0.4680(4) -0.0091(2) 0.12910(8) 0.0322(9) Uani 1 1 d .
H36A H -0.5328 0.0220 0.1317 0.039 Uiso 1 1 calc R
C37 C -0.3422(4) 0.01115(19) 0.12921(7) 0.0250(7) Uani 1 1 d .
H37A H -0.3210 0.0562 0.1317 0.030 Uiso 1 1 calc R
C38 C -0.2492(3) -0.03662(17) 0.12562(7) 0.0199(6) Uani 1 1 d .
H38A H -0.1648 -0.0227 0.1256 0.024 Uiso 1 1 calc R
C39 C 0.1099(3) -0.03571(14) 0.11519(6) 0.0100(5) Uani 1 1 d .
C40 C 0.1728(3) -0.00128(14) 0.09270(6) 0.0109(5) Uani 1 1 d .
C41 C 0.2395(3) 0.05759(14) 0.09797(6) 0.0132(6) Uani 1 1 d .
H41A H 0.2799 0.0790 0.0831 0.016 Uiso 1 1 calc R
C42 C 0.2483(3) 0.08572(14) 0.12440(7) 0.0145(6) Uani 1 1 d .
H42A H 0.2918 0.1258 0.1274 0.017 Uiso 1 1 calc R
C43 C 0.1899(3) 0.05193(15) 0.14635(7) 0.0145(6) Uani 1 1 d .
H43A H 0.1955 0.0697 0.1643 0.017 Uiso 1 1 calc R
C44 C 0.1228(3) -0.00801(15) 0.14227(6) 0.0113(5) Uani 1 1 d .
C45 C 0.1587(3) -0.02251(16) 0.06205(6) 0.0163(6) Uani 1 1 d .
H45A H 0.1335 -0.0699 0.0618 0.020 Uiso 1 1 calc R
C46 C 0.0516(4) 0.01829(17) 0.04842(7) 0.0251(8) Uani 1 1 d .
H46A H -0.0257 0.0118 0.0587 0.038 Uiso 1 1 calc R
H46B H 0.0398 0.0035 0.0295 0.038 Uiso 1 1 calc R
H46C H 0.0737 0.0651 0.0485 0.038 Uiso 1 1 calc R
C47 C 0.2816(4) -0.01576(19) 0.04515(8) 0.0307(9) Uani 1 1 d .
H47A H 0.2706 -0.0363 0.0271 0.046 Uiso 1 1 calc R
H47B H 0.3497 -0.0377 0.0550 0.046 Uiso 1 1 calc R
H47C H 0.3017 0.0310 0.0428 0.046 Uiso 1 1 calc R
C48 C 0.0655(3) -0.04027(16) 0.16827(6) 0.0145(6) Uani 1 1 d .
H48A H 0.0223 -0.0817 0.1626 0.017 Uiso 1 1 calc R
C49 C 0.1710(3) -0.05888(18) 0.18943(7) 0.0240(7) Uani 1 1 d .
H49A H 0.2294 -0.0897 0.1809 0.036 Uiso 1 1 calc R
H49B H 0.1334 -0.0795 0.2056 0.036 Uiso 1 1 calc R
H49C H 0.2156 -0.0189 0.1950 0.036 Uiso 1 1 calc R
C50 C -0.0320(3) 0.00535(18) 0.18269(7) 0.0229(7) Uani 1 1 d .
H50A H -0.0946 0.0195 0.1693 0.034 Uiso 1 1 calc R
H50B H 0.0103 0.0441 0.1902 0.034 Uiso 1 1 calc R
H50C H -0.0727 -0.0189 0.1976 0.034 Uiso 1 1 calc R
C1S C -0.0023(4) 0.0039(2) 0.28347(9) 0.0376(10) Uani 1 1 d .
H1SA H -0.0286 -0.0377 0.2902 0.045 Uiso 1 1 calc R
C2S C -0.0696(4) 0.0349(2) 0.26258(8) 0.0328(9) Uani 1 1 d .
H2SA H -0.1414 0.0143 0.2551 0.039 Uiso 1 1 calc R
C3S C -0.0309(5) 0.0969(2) 0.25258(9) 0.0379(10) Uani 1 1 d .
H3SA H -0.0763 0.1177 0.2383 0.046 Uiso 1 1 calc R
C4S C 0.0747(5) 0.1278(2) 0.26371(10) 0.0490(13) Uani 1 1 d .
H4SA H 0.1004 0.1696 0.2571 0.059 Uiso 1 1 calc R
C5S C 0.1424(5) 0.0965(3) 0.28482(11) 0.0570(16) Uani 1 1 d .
H5SA H 0.2135 0.1175 0.2924 0.068 Uiso 1 1 calc R
C6S C 0.1053(5) 0.0344(3) 0.29465(9) 0.0530(14) Uani 1 1 d .
H6SA H 0.1518 0.0132 0.3086 0.064 Uiso 1 1 calc R

loop_
_atom_site_aniso_label
_atom_site_aniso_U_11
_atom_site_aniso_U_22
_atom_site_aniso_U_33
_atom_site_aniso_U_23
_atom_site_aniso_U_13
_atom_site_aniso_U_12
Y1 0.01039(11) 0.01043(11) 0.00719(11) 0.00054(10) 0.00007(10) -0.00126(10)
S1 0.0140(3) 0.0290(4) 0.0132(3) 0.0051(3) 0.0039(3) -0.0032(3)
N1 0.0147(11) 0.0096(11) 0.0058(10) 0.0011(8) 0.0010(9) -0.0026(9)
N2 0.0135(11) 0.0115(11) 0.0083(11) 0.0028(9) -0.0008(9) -0.0014(9)
N3 0.0128(12) 0.0165(12) 0.0119(11) 0.0011(9) 0.0002(9) 0.0021(10)
N4 0.0148(12) 0.0221(14) 0.0172(13) 0.0051(11) 0.0006(11) 0.0028(10)
N5 0.0155(12) 0.0114(12) 0.0053(11) -0.0019(9) 0.0011(9) -0.0017(9)
C1 0.0156(13) 0.0088(13) 0.0069(12) -0.0014(9) 0.0011(10) -0.0018(10)
C2 0.0188(15) 0.0144(14) 0.0106(13) -0.0024(11) 0.0001(11) 0.0015(11)
C3 0.0253(17) 0.0176(15) 0.0109(14) 0.0023(11) -0.0005(12) 0.0040(13)
C4 0.0275(17) 0.0166(15) 0.0110(14) 0.0013(11) 0.0067(12) 0.0007(13)
C5 0.0180(14) 0.0152(15) 0.0113(13) 0.0000(11) 0.0056(11) 0.0002(12)
C6 0.0168(14) 0.0102(12) 0.0074(12) -0.0012(9) 0.0010(11) 0.0003(11)
C7 0.0183(15) 0.0212(16) 0.0129(14) 0.0033(12) 0.0003(12) 0.0050(12)
C8 0.0314(19) 0.0267(18) 0.0202(16) 0.0025(14) 0.0022(15) 0.0118(15)
C9 0.0192(16) 0.040(2) 0.0220(17) -0.0003(15) -0.0051(13) 0.0083(15)
C10 0.0131(13) 0.0155(14) 0.0127(14) 0.0032(11) 0.0028(11) 0.0005(11)
C11 0.0225(16) 0.0191(16) 0.0177(15) 0.0019(12) 0.0050(13) 0.0043(13)
C12 0.0167(14) 0.0231(17) 0.0189(15) -0.0010(13) -0.0011(12) 0.0002(13)
C13 0.0152(13) 0.0099(13) 0.0107(13) -0.0014(10) 0.0010(10) -0.0025(10)
C14 0.0293(17) 0.0209(16) 0.0138(14) -0.0059(13) 0.0001(12) -0.0106(14)
C15 0.0192(15) 0.0120(15) 0.0243(17) 0.0009(12) 0.0017(13) 0.0010(12)
C16 0.0142(13) 0.0113(13) 0.0139(13) 0.0025(11) -0.0014(11) -0.0019(11)
C17 0.0175(15) 0.0218(16) 0.0188(16) -0.0063(13) -0.0001(12) -0.0060(13)
C18 0.0164(15) 0.0210(16) 0.0252(17) -0.0025(13) 0.0018(13) -0.0076(13)
C19 0.0138(14) 0.0203(16) 0.0197(15) 0.0003(12) 0.0050(12) -0.0051(12)
C20 0.0120(13) 0.0142(14) 0.0138(14) 0.0046(11) -0.0004(11) -0.0002(11)
C21 0.0116(13) 0.0165(14) 0.0098(13) 0.0043(11) 0.0027(10) -0.0001(11)
C22 0.0144(13) 0.0159(14) 0.0077(12) 0.0019(11) 0.0014(10) 0.0002(11)
C23 0.0170(14) 0.0157(15) 0.0098(13) 0.0017(10) 0.0021(11) 0.0020(11)
C24 0.0253(17) 0.0205(15) 0.0142(15) -0.0012(12) 0.0020(13) -0.0028(14)
C25 0.0326(19) 0.0245(17) 0.0133(15) -0.0032(12) -0.0038(14) -0.0023(15)
C26 0.0366(19) 0.0261(17) 0.0102(14) -0.0027(13) 0.0023(13) 0.0089(16)
C27 0.0251(17) 0.0303(19) 0.0137(15) 0.0045(13) 0.0080(13) 0.0064(15)
C28 0.0155(14) 0.0227(16) 0.0120(14) 0.0026(12) 0.0021(11) 0.0045(12)
C29 0.0173(15) 0.0184(16) 0.0170(15) 0.0028(12) -0.0007(12) -0.0008(12)
C30 0.0178(15) 0.0240(17) 0.0230(17) -0.0005(13) -0.0072(13) 0.0014(13)
C31 0.0239(16) 0.0246(17) 0.0120(14) -0.0019(12) -0.0043(12) 0.0094(14)
C32 0.0258(16) 0.0218(16) 0.0159(15) 0.0068(13) 0.0049(12) 0.0084(14)
C33 0.0170(15) 0.0186(15) 0.0164(15) 0.0031(12) 0.0035(11) 0.0012(12)
C34 0.0196(16) 0.0255(17) 0.0301(18) 0.0069(15) -0.0027(15) 0.0004(13)
C35 0.0158(16) 0.044(2) 0.036(2) 0.0093(18) 0.0018(15) 0.0048(15)
C36 0.0279(19) 0.035(2) 0.034(2) 0.0076(17) 0.0025(16) 0.0178(17)
C37 0.0303(19) 0.0213(17) 0.0234(18) -0.0009(13) 0.0005(14) 0.0075(15)
C38 0.0197(15) 0.0246(17) 0.0155(15) 0.0014(13) 0.0025(12) 0.0018(13)
C39 0.0104(13) 0.0106(13) 0.0090(12) 0.0026(10) 0.0001(10) 0.0013(10)
C40 0.0100(12) 0.0109(13) 0.0117(13) 0.0014(10) 0.0033(10) 0.0009(10)
C41 0.0128(13) 0.0102(14) 0.0167(14) 0.0025(11) 0.0021(11) -0.0017(11)
C42 0.0134(13) 0.0105(13) 0.0198(14) -0.0011(11) -0.0022(12) -0.0011(11)
C43 0.0135(14) 0.0142(14) 0.0158(14) -0.0037(11) -0.0027(11) 0.0001(11)
C44 0.0112(13) 0.0125(13) 0.0103(13) 0.0003(10) -0.0009(10) 0.0009(10)
C45 0.0228(16) 0.0115(14) 0.0146(14) -0.0003(11) 0.0055(12) -0.0020(12)
C46 0.043(2) 0.0159(16) 0.0165(16) 0.0002(13) -0.0084(15) 0.0003(15)
C47 0.038(2) 0.0260(19) 0.0280(19) -0.0074(15) 0.0188(16) -0.0084(16)
C48 0.0176(15) 0.0149(14) 0.0109(13) -0.0007(11) -0.0020(11) -0.0023(11)
C49 0.0300(18) 0.0232(17) 0.0187(16) 0.0050(13) -0.0073(14) -0.0059(14)
C50 0.0265(17) 0.0284(19) 0.0138(15) -0.0010(13) 0.0075(13) 0.0019(15)
C1S 0.046(2) 0.040(2) 0.027(2) 0.0023(18) 0.0031(18) -0.007(2)
C2S 0.038(2) 0.038(2) 0.0226(18) -0.0092(16) -0.0038(16) -0.0083(18)
C3S 0.055(3) 0.037(2) 0.0219(19) -0.0049(17) 0.0062(18) 0.003(2)
C4S 0.059(3) 0.040(3) 0.048(3) -0.012(2) 0.027(2) -0.022(2)
C5S 0.032(2) 0.088(4) 0.051(3) -0.030(3) 0.012(2) -0.029(3)
C6S 0.038(3) 0.098(4) 0.023(2) -0.009(2) -0.0038(19) 0.001(3)

loop_
_atom_type_symbol
_atom_type_description
_atom_type_scat_dispersion_real
_atom_type_scat_dispersion_imag
_atom_type_scat_source
C C 0.0033 0.0016 'International Tables Vol C Tables 4.2.6.8 and 6.1.1.4'
H H 0.0000 0.0000 'International Tables Vol C Tables 4.2.6.8 and 6.1.1.4'
N N 0.0061 0.0033 'International Tables Vol C Tables 4.2.6.8 and 6.1.1.4'
S S 0.1246 0.1234 'International Tables Vol C Tables 4.2.6.8 and 6.1.1.4'
Y Y -2.7962 3.5667 'International Tables Vol C Tables 4.2.6.8 and 6.1.1.4'

loop_
_geom_angle_atom_site_label_1
_geom_angle_atom_site_label_2
_geom_angle_atom_site_label_3
_geom_angle
N1 Y1 N5 94.81(9)
N1 Y1 N2 67.64(8)
N5 Y1 N2 160.90(8)
N1 Y1 N3 102.73(8)
N5 Y1 N3 92.22(9)
N2 Y1 N3 98.81(8)
N1 Y1 N4 107.18(9)
N5 Y1 N4 88.10(9)
N2 Y1 N4 90.03(9)
N3 Y1 N4 149.95(9)
N1 Y1 C22 134.30(9)
N5 Y1 C22 130.89(9)
N2 Y1 C22 67.11(9)
N3 Y1 C22 78.29(9)
N4 Y1 C22 78.91(9)
C28 S1 C21 89.59(15)
C1 N1 C13 113.3(2)
C1 N1 Y1 123.78(17)
C13 N1 Y1 122.92(17)
C16 N2 C20 120.6(3)
C16 N2 Y1 118.78(19)
C20 N2 Y1 119.95(19)
C29 N3 C33 117.5(3)
C29 N3 Y1 121.0(2)
C33 N3 Y1 120.8(2)
C34 N4 C38 117.0(3)
C34 N4 Y1 124.6(2)
C38 N4 Y1 117.9(2)
C39 N5 Y1 157.5(2)
C2 C1 C6 118.4(3)
C2 C1 N1 119.6(3)
C6 C1 N1 122.0(3)
C3 C2 C1 119.5(3)
C3 C2 C7 117.9(3)
C1 C2 C7 122.5(3)
C4 C3 C2 121.6(3)
C5 C4 C3 119.0(3)
C4 C5 C6 121.8(3)
C5 C6 C1 119.5(3)
C5 C6 C10 117.7(3)
C1 C6 C10 122.8(2)
C2 C7 C8 110.1(3)
C2 C7 C9 114.3(3)
C8 C7 C9 108.2(3)
C6 C10 C12 111.9(3)
C6 C10 C11 112.1(2)
C12 C10 C11 107.7(2)
N1 C13 C16 107.3(2)
N1 C13 C14 115.0(2)
C16 C13 C14 111.1(2)
N1 C13 C15 110.9(2)
C16 C13 C15 104.8(2)
C14 C13 C15 107.2(3)
N2 C16 C17 121.4(3)
N2 C16 C13 115.0(3)
C17 C16 C13 123.4(3)
C18 C17 C16 118.2(3)
C19 C18 C17 120.0(3)
C18 C19 C20 118.8(3)
N2 C20 C19 120.9(3)
N2 C20 C21 113.7(3)
C19 C20 C21 125.4(3)
C22 C21 C20 124.5(3)
C22 C21 S1 116.3(2)
C20 C21 S1 118.9(2)
C21 C22 C23 107.6(3)
C21 C22 Y1 111.8(2)
C23 C22 Y1 140.5(2)
C24 C23 C28 116.7(3)
C24 C23 C22 127.8(3)
C28 C23 C22 115.4(3)
C25 C24 C23 121.4(3)
C24 C25 C26 120.0(3)
C27 C26 C25 121.6(3)
C26 C27 C28 118.1(3)
C27 C28 C23 122.2(3)
C27 C28 S1 126.8(3)
C23 C28 S1 110.9(2)
N3 C29 C30 123.1(3)
C31 C30 C29 119.0(3)
C30 C31 C32 118.8(3)
C31 C32 C33 118.8(3)
N3 C33 C32 122.9(3)
N4 C34 C35 123.3(3)
C36 C35 C34 118.7(3)
C35 C36 C37 119.0(3)
C38 C37 C36 118.6(3)
N4 C38 C37 123.3(3)
N5 C39 C44 120.5(2)
N5 C39 C40 122.5(3)
C44 C39 C40 117.1(3)
C41 C40 C39 120.0(3)
C41 C40 C45 117.1(3)
C39 C40 C45 122.6(3)
C42 C41 C40 122.7(3)
C41 C42 C43 117.6(3)
C42 C43 C44 122.0(3)
C43 C44 C39 120.6(3)
C43 C44 C48 116.4(3)
C39 C44 C48 123.0(3)
C47 C45 C40 113.5(3)
C47 C45 C46 110.5(3)
C40 C45 C46 109.3(3)
C44 C48 C50 112.5(3)
C44 C48 C49 110.5(3)
C50 C48 C49 109.2(3)
C2S C1S C6S 120.2(4)
C1S C2S C3S 120.1(4)
C4S C3S C2S 120.1(4)
C3S C4S C5S 119.8(4)
C6S C5S C4S 120.4(4)
C5S C6S C1S 119.4(5)

loop_
_geom_bond_atom_site_label_1
_geom_bond_atom_site_label_2
_geom_bond_distance
Y1 N1 2.253(2)
Y1 N5 2.293(2)
Y1 N2 2.475(2)
Y1 N3 2.481(2)
Y1 N4 2.506(3)
Y1 C22 2.551(3)
S1 C28 1.734(3)
S1 C21 1.781(3)
N1 C1 1.429(3)
N1 C13 1.499(4)
N2 C16 1.339(4)
N2 C20 1.356(4)
N3 C29 1.340(4)
N3 C33 1.347(4)
N4 C34 1.335(4)
N4 C38 1.346(4)
N5 C39 1.393(4)
C1 C2 1.426(4)
C1 C6 1.427(4)
C2 C3 1.393(4)
C2 C7 1.522(4)
C3 C4 1.390(5)
C4 C5 1.383(4)
C5 C6 1.395(4)
C6 C10 1.525(4)
C7 C8 1.539(5)
C7 C9 1.541(5)
C10 C12 1.537(4)
C10 C11 1.539(4)
C13 C16 1.529(4)
C13 C14 1.532(4)
C13 C15 1.548(4)
C16 C17 1.402(4)
C17 C18 1.395(5)
C18 C19 1.390(5)
C19 C20 1.391(4)
C20 C21 1.460(4)
C21 C22 1.361(4)
C22 C23 1.454(4)
C23 C24 1.406(4)
C23 C28 1.419(4)
C24 C25 1.379(4)
C25 C26 1.393(5)
C26 C27 1.370(5)
C27 C28 1.409(4)
C29 C30 1.384(4)
C30 C31 1.380(5)
C31 C32 1.384(5)
C32 C33 1.385(4)
C34 C35 1.385(5)
C35 C36 1.373(6)
C36 C37 1.383(5)
C37 C38 1.375(5)
C39 C44 1.412(4)
C39 C40 1.435(4)
C40 C41 1.388(4)
C40 C45 1.530(4)
C41 C42 1.384(4)
C42 C43 1.389(4)
C43 C44 1.399(4)
C44 C48 1.522(4)
C45 C47 1.530(5)
C45 C46 1.534(5)
C48 C50 1.533(4)
C48 C49 1.546(4)
C1S C2S 1.370(6)
C1S C6S 1.392(6)
C2S C3S 1.384(6)
C3S C4S 1.377(7)
C4S C5S 1.383(8)
C5S C6S 1.377(8)
